data_1539061
loop_
_publ_author_name
'Rudman, P.S.'

_publ_section_title
;
 Lattice parameters of some h.c.p. binary alloys of rhenium and osmium:
 Re-W, Re-Ir, Re-Pt; Os-Ir, Os-Pt
;
_journal_name_full 'Journal of the Less-Common Metals'
_journal_page_first 79
_journal_page_last 81
_journal_volume 12
_journal_year 1967
_chemical_formula_sum 'Pt0.8 Re1.2'
_chemical_name_systematic '(Pt2 Re3)0.4'
_space_group_IT_number 194
_symmetry_space_group_name_Hall '-P 6c 2c'
_symmetry_space_group_name_H-M 'P 63/m m c'
_cell_angle_alpha 90
_cell_angle_beta 90
_cell_angle_gamma 120
_cell_formula_units_Z 1
_cell_length_a 2.7677
_cell_length_b 2.7677
_cell_length_c 4.4181
_cell_volume 29.309
_citation_journal_id_ASTM JCOMAH
_cod_data_source_file Rudman_JCOMAH_1967_1511.cif
_cod_data_source_block Pt0.8Re1.2
_cod_original_cell_volume 29.30921
_cod_database_code 1539061

loop_
_symmetry_equiv_pos_as_xyz
x,y,z
x-y,x,z+1/2
-y,x-y,z
-x,-y,z+1/2
-x+y,-x,z
y,-x+y,z+1/2
-y,-x,-z+1/2
x-y,-y,-z
x,x-y,-z+1/2
y,x,-z
-x+y,y,-z+1/2
-x,-x+y,-z
-x,-y,-z
-x+y,-x,-z-1/2
y,-x+y,-z
x,y,-z-1/2
x-y,x,-z
-y,x-y,-z-1/2
y,x,z-1/2
-x+y,y,z
-x,-x+y,z-1/2
-y,-x,z
x-y,-y,z-1/2
x,x-y,z

loop_
_atom_site_label
_atom_site_type_symbol
_atom_site_fract_x
_atom_site_fract_y
_atom_site_fract_z
_atom_site_occupancy
_atom_site_U_iso_or_equiv
Pt1 Pt 0.3333 0.6667 0.25 0.4 0.0
Re1 Re 0.3333 0.6667 0.25 0.6 0.0
